data_4100014
loop_
_publ_author_name
'Eisler, Sara'
'Slepkov, Aaron D.'
'Elliott, Erin'
'Luu, Thanh'
'McDonald, Robert'
'Hegmann, Frank A.'
'Tykwinski, Rik R.'

_publ_section_title
;
Polyynes as a model for carbyne: synthesis, physical and nonlinear
optical properties
;
_journal_name_full 'Journal of the American Chemical Society'
_journal_paper_doi 10.1021/ja044526l
_journal_year 2005
_chemical_formula_moiety 'C30 H42 Si2'
_chemical_formula_sum 'C30 H42 Si2'
_chemical_formula_weight 458.82
_space_group_IT_number 14
_symmetry_cell_setting monoclinic
_symmetry_space_group_name_Hall '-P 2ybc'
_symmetry_space_group_name_H-M 'P 1 21/c 1'
_cell_angle_alpha 90.00
_cell_angle_beta 97.7225(16)
_cell_angle_gamma 90.00
_cell_formula_units_Z 2
_cell_length_a 8.2757(6)
_cell_length_b 13.4444(11)
_cell_length_c 13.9444(11)
_cell_measurement_temperature 193(2)
_cell_volume 1537.4(2)
_cod_depositor_comments
;
The following automatic conversions were performed:
'_symmetry_cell_setting' value 'Monoclinic' changed to 'monoclinic'
according to '/home/saulius/struct/CIF-dictionaries/cif_core.dic'
dictionary named 'cif_core.dic' version 2.4.1 from 2010-06-29.

Automatic conversion script
Id: cif_fix_enum 1527 2010-12-29 10:47:43Z saulius 
;
_cod_original_sg_symbol_H-M 'P 21/c'
_cod_database_code 4100014

loop_
_symmetry_equiv_pos_as_xyz
'x, y, z'
'-x, y+1/2, -z+1/2'
'-x, -y, -z'
'x, -y-1/2, z-1/2'

loop_
_atom_site_label
_atom_site_type_symbol
_atom_site_fract_x
_atom_site_fract_y
_atom_site_fract_z
_atom_site_U_iso_or_equiv
_atom_site_adp_type
_atom_site_occupancy
_atom_site_symmetry_multiplicity
_atom_site_calc_flag
_atom_site_refinement_flags
_atom_site_disorder_assembly
_atom_site_disorder_group
Si Si 0.18289(5) 0.61345(3) 0.33169(3) 0.03885(14) Uani 1 1 d . . .
C1 C 0.24286(19) 0.48502(12) 0.36914(12) 0.0489(4) Uani 1 1 d . . .
C2 C 0.2823(2) 0.40066(12) 0.39044(12) 0.0495(4) Uani 1 1 d . . .
C3 C 0.32862(19) 0.30536(11) 0.41521(12) 0.0483(4) Uani 1 1 d . . .
C4 C 0.37148(19) 0.22183(11) 0.43825(11) 0.0469(4) Uani 1 1 d . . .
C5 C 0.42356(19) 0.12900(11) 0.46490(11) 0.0472(4) Uani 1 1 d . . .
C6 C 0.47242(18) 0.04647(11) 0.48775(11) 0.0465(4) Uani 1 1 d . . .
C11 C 0.37496(18) 0.68971(12) 0.33992(13) 0.0527(4) Uani 1 1 d . . .
H11 H 0.3960 0.7141 0.4082 0.063 Uiso 1 1 calc R . .
C12 C 0.3572(2) 0.78284(13) 0.27640(16) 0.0738(6) Uani 1 1 d . . .
H12A H 0.2617 0.8208 0.2898 0.089 Uiso 1 1 calc R . .
H12B H 0.3434 0.7633 0.2081 0.089 Uiso 1 1 calc R . .
H12C H 0.4552 0.8241 0.2906 0.089 Uiso 1 1 calc R . .
C13 C 0.5268(2) 0.63146(16) 0.32292(15) 0.0748(6) Uani 1 1 d . . .
H13A H 0.5396 0.5738 0.3662 0.090 Uiso 1 1 calc R . .
H13B H 0.6229 0.6744 0.3361 0.090 Uiso 1 1 calc R . .
H13C H 0.5154 0.6088 0.2555 0.090 Uiso 1 1 calc R . .
C14 C 0.0468(2) 0.65923(12) 0.42004(12) 0.0521(4) Uani 1 1 d . . .
H14 H -0.0504 0.6143 0.4141 0.062 Uiso 1 1 calc R . .
C15 C -0.0161(3) 0.76423(13) 0.39621(18) 0.0790(6) Uani 1 1 d . . .
H15A H -0.0724 0.7660 0.3297 0.095 Uiso 1 1 calc R . .
H15B H 0.0758 0.8108 0.4025 0.095 Uiso 1 1 calc R . .
H15C H -0.0923 0.7833 0.4411 0.095 Uiso 1 1 calc R . .
C16 C 0.1297(3) 0.65204(17) 0.52501(14) 0.0792(6) Uani 1 1 d . . .
H16A H 0.1645 0.5833 0.5392 0.095 Uiso 1 1 calc R . .
H16B H 0.0527 0.6722 0.5689 0.095 Uiso 1 1 calc R . .
H16C H 0.2251 0.6960 0.5340 0.095 Uiso 1 1 calc R . .
C17 C 0.0682(2) 0.60042(11) 0.20680(12) 0.0502(4) Uani 1 1 d . . .
H17 H 0.0322 0.6683 0.1837 0.060 Uiso 1 1 calc R . .
C18 C -0.0848(2) 0.53666(14) 0.20841(16) 0.0725(6) Uani 1 1 d . . .
H18A H -0.1541 0.5666 0.2523 0.087 Uiso 1 1 calc R . .
H18B H -0.0530 0.4695 0.2309 0.087 Uiso 1 1 calc R . .
H18C H -0.1452 0.5331 0.1430 0.087 Uiso 1 1 calc R . .
C19 C 0.1731(3) 0.55757(16) 0.13489(14) 0.0738(6) Uani 1 1 d . . .
H19A H 0.2684 0.6003 0.1324 0.089 Uiso 1 1 calc R . .
H19B H 0.1090 0.5543 0.0705 0.089 Uiso 1 1 calc R . .
H19C H 0.2093 0.4906 0.1555 0.089 Uiso 1 1 calc R . .

loop_
_atom_site_aniso_label
_atom_site_aniso_U_11
_atom_site_aniso_U_22
_atom_site_aniso_U_33
_atom_site_aniso_U_23
_atom_site_aniso_U_13
_atom_site_aniso_U_12
Si 0.0386(2) 0.0357(2) 0.0418(3) 0.00045(18) 0.00378(16) 0.00270(17)
C1 0.0493(9) 0.0459(9) 0.0503(10) 0.0034(7) 0.0018(7) 0.0075(7)
C2 0.0494(9) 0.0478(9) 0.0501(10) 0.0026(7) 0.0024(7) 0.0063(7)
C3 0.0489(9) 0.0453(9) 0.0497(10) 0.0021(7) 0.0033(7) 0.0061(7)
C4 0.0469(9) 0.0464(9) 0.0466(10) 0.0013(7) 0.0033(7) 0.0041(7)
C5 0.0469(9) 0.0465(9) 0.0470(10) 0.0015(7) 0.0025(7) 0.0033(7)
C6 0.0470(9) 0.0443(9) 0.0468(10) 0.0040(7) 0.0012(7) 0.0031(7)
C11 0.0438(9) 0.0622(10) 0.0522(10) -0.0043(8) 0.0067(7) -0.0073(7)
C12 0.0709(13) 0.0632(12) 0.0905(15) 0.0055(10) 0.0232(11) -0.0180(10)
C13 0.0426(10) 0.0979(15) 0.0843(15) 0.0019(11) 0.0102(10) -0.0011(9)
C14 0.0523(10) 0.0467(9) 0.0600(11) -0.0053(8) 0.0176(8) -0.0038(7)
C15 0.0819(14) 0.0534(11) 0.1110(18) -0.0035(11) 0.0473(13) 0.0131(10)
C16 0.0874(15) 0.0982(15) 0.0566(13) -0.0150(11) 0.0265(11) -0.0076(12)
C17 0.0528(10) 0.0436(9) 0.0506(10) 0.0009(7) -0.0057(7) 0.0056(7)
C18 0.0516(11) 0.0782(13) 0.0814(15) -0.0178(10) -0.0136(10) 0.0011(9)
C19 0.0845(14) 0.0892(15) 0.0475(12) -0.0114(10) 0.0085(10) -0.0018(11)
